data_7711968
loop_
_publ_author_name
'Cai, Zhuoer'
'Zhang, Xinyi'
'Xiao, Shiyue'
'Ge, Shuwang'
'Liu, Xianmin'
'Zhang, Yinan'
'Chen, Long'
'Hua, Xiu-Ni'
'Sun, Baiwang'

_publ_section_title
;
 Design, synthesis, and characterization of a new hybrid organic-inorganic
 perovskite with a high-<i>T</i><sub>c</sub> dielectric transition.
;
_journal_issue 4
_journal_name_full 'Dalton transactions (Cambridge, England : 2003)'
_journal_page_first 955
_journal_page_last 961
_journal_paper_doi 10.1039/d2dt03503k
_journal_volume 52
_journal_year 2023
_chemical_formula_moiety 'Br3 Pb1, 0.5(C14 H34 Cl2 N2)'
_chemical_formula_sum 'C7 H17 Br3 Cl N Pb'
_chemical_formula_weight 597.59
_space_group_crystal_system hexagonal
_space_group_IT_number 194
_space_group_name_Hall '-P 6c 2c'
_space_group_name_H-M_alt 'P 63/m m c'
_atom_sites_solution_hydrogens mixed
_atom_sites_solution_primary dual
_audit_creation_date 2022-09-11
_audit_creation_method
;
Olex2 1.5
(compiled 2022.04.07 svn.rca3783a0 for OlexSys, GUI svn.r6498)
;
_audit_update_record
;
2022-11-22 deposited with the CCDC.	2022-12-16 downloaded from the CCDC.
;
_cell_angle_alpha 90
_cell_angle_beta 90
_cell_angle_gamma 120
_cell_formula_units_Z 2
_cell_length_a 10.570(2)
_cell_length_b 10.570(2)
_cell_length_c 7.9754(16)
_cell_measurement_reflns_used 1722
_cell_measurement_temperature 410
_cell_measurement_theta_max 21.01
_cell_measurement_theta_min 2.22
_cell_volume 771.7(3)
_computing_cell_refinement 'SAINT V8.40B (Bruker, 2019)'
_computing_data_collection 'APEX4 V2022.1-1 (Bruker, 2022)'
_computing_data_reduction 'SAINT V8.40B (Bruker, 2019)'
_computing_molecular_graphics 'Olex2 1.5 (Dolomanov et al., 2009)'
_computing_publication_material 'Olex2 1.5 (Dolomanov et al., 2009)'
_computing_structure_refinement 'SHELXL 2019/2 (Sheldrick, 2015)'
_computing_structure_solution 'SHELXT  (Sheldrick, 2015)'
_diffrn_ambient_temperature 410
_diffrn_detector CPAD
_diffrn_detector_area_resol_mean 7.41
_diffrn_detector_type 'Bruker PHOTON 100'
_diffrn_measured_fraction_theta_full 1.000
_diffrn_measured_fraction_theta_max 1.000
_diffrn_measurement_device 'four-circle diffractometer'
_diffrn_measurement_device_type 'Bruker D8 VENTURE TXS PHOTON 100'
_diffrn_measurement_method '\w and \f shutterless scans'
_diffrn_measurement_specimen_support 'nylon loop'
_diffrn_radiation_monochromator 'Helios Multi-layer Optic'
_diffrn_radiation_probe x-ray
_diffrn_radiation_type MoK\a
_diffrn_radiation_wavelength 0.71073
_diffrn_reflns_av_R_equivalents 0.078
_diffrn_reflns_av_unetI/netI 0.0664
_diffrn_reflns_Laue_measured_fraction_full 1.000
_diffrn_reflns_Laue_measured_fraction_max 1.000
_diffrn_reflns_limit_h_max 6
_diffrn_reflns_limit_h_min -12
_diffrn_reflns_limit_k_max 12
_diffrn_reflns_limit_k_min 0
_diffrn_reflns_limit_l_max 9
_diffrn_reflns_limit_l_min 0
_diffrn_reflns_number 895
_diffrn_reflns_point_group_measured_fraction_full 1.000
_diffrn_reflns_point_group_measured_fraction_max 1.000
_diffrn_reflns_theta_full 25.242
_diffrn_reflns_theta_max 25.341
_diffrn_reflns_theta_min 2.225
_diffrn_source TXS
_diffrn_source_current 40.0
_diffrn_source_power 2.0
_diffrn_source_type 'Rotaing Anode'
_diffrn_source_voltage 50.0
_diffrn_standards_number 0
_exptl_absorpt_coefficient_mu 18.839
_exptl_absorpt_correction_T_max 0.094895
_exptl_absorpt_correction_T_min 0.023327
_exptl_absorpt_correction_type multi-scan
_exptl_absorpt_process_details
;
 TWINABS-2012/1 (Bruker,2012) was used for absorption correction.
 
For component 1:
 wR2(int) was 0.1488 before and 0.0683 after correction.
 
For component 2:
 wR2(int) was 0.1736 before and 0.0784 after correction.
 The Ratio of minimum to maximum transmission is 0.23.

Final HKLF 4 output contains 11652 reflections, Rint = 0.1278
 (2954 with I > 3sig(I), Rint = 0.1000)
;
_exptl_crystal_colour colourless
_exptl_crystal_density_diffrn 2.572
_exptl_crystal_description block
_exptl_crystal_F_000 540
_exptl_crystal_size_max 0.13
_exptl_crystal_size_mid 0.12
_exptl_crystal_size_min 0.1
_refine_diff_density_max 0.827
_refine_diff_density_min -1.360
_refine_diff_density_rms 0.362
_refine_ls_extinction_method none
_refine_ls_goodness_of_fit_ref 1.034
_refine_ls_hydrogen_treatment constr
_refine_ls_matrix_type full
_refine_ls_number_parameters 89
_refine_ls_number_reflns 895
_refine_ls_number_restraints 130
_refine_ls_restrained_S_all 0.960
_refine_ls_R_factor_all 0.1423
_refine_ls_R_factor_gt 0.0893
_refine_ls_shift/su_max 0.000
_refine_ls_shift/su_mean 0.000
_refine_ls_structure_factor_coef Fsqd
_refine_ls_weighting_details 'w=1/[\s^2^(Fo^2^)+(0.1946P)^2^+1.6317P] where P=(Fo^2^+2Fc^2^)/3'
_refine_ls_weighting_scheme calc
_refine_ls_wR_factor_gt 0.2454
_refine_ls_wR_factor_ref 0.3051
_reflns_Friedel_coverage 0.000
_reflns_number_gt 520
_reflns_number_total 895
_reflns_threshold_expression 'I > 2\s(I)'
_cod_data_source_file d2dt03503k2.cif
_cod_data_source_block 220908li_lidz030305_410k_0m_5
_cod_depositor_comments
;
The following automatic conversions were performed:

data item '_diffrn_radiation_probe' value 'X-ray' was changed to
'x-ray' in accordance with the
/home/data/users/saulius/crontab/automatic-downloads/rss-feeds/RSC/lib/dictionaries/cif_core.dic
dictionary named 'cif_core.dic' version 2.4.2 last updated on
2011-04-26.

Automatic conversion script
Id: cif_fix_values 7556 2019-12-06 15:28:31Z antanas 

 Adding full bibliography for 7711968--7711969.cif.
;
_cod_original_cell_volume 771.7(4)
_cod_database_code 7711968
_shelx_shelxl_version_number 2019/2
_shelx_space_group_comment
;
The symmetry employed for this shelxl refinement is uniquely defined
by the following loop, which should always be used as a source of
symmetry information in preference to the above space-group names.
They are only intended as comments.
;
_shelx_estimated_absorpt_t_max 0.255
_shelx_estimated_absorpt_t_min 0.193
_olex2_refinement_description
;
1. Twinned data refinement
 Scales: 0.62(4)
 0.38(4)
2. Fixed Uiso
 At 1.2 times of:
  All C(H,H) groups
 At 1.5 times of:
  All C(H,H,H) groups
3. Restrained distances
 N9-C5 = N9-C2 = N9-C3 = N9-C6
 1.5 with sigma of 0.005
 C2-C1 = C4-C3 = C6-C7
 1.53 with sigma of 0.005
 C1-Cl1
 -3 with sigma of 0.02
 Cl1-C5
 1.7 with sigma of 0.005
 C1-N9
 2.6 with sigma of 0.005
 C7-N9
 2.6 with sigma of 0.005
 N9-C4
 2.6 with sigma of 0.005
 Cl1-N9
 2.7 with sigma of 0.005
 C5-C2 \\sim C3-C2 \\sim C3-C5 \\sim C6-C5 \\sim C6-C3 \\sim C6-C2
 with sigma of 0.02
4. Uiso/Uaniso restraints and constraints
C1 \\sim C2 \\sim N9 \\sim C3 \\sim C6 \\sim C5 \\sim C4 \\sim C7 \\sim Cl1:
within 2A with sigma of 0.01 and sigma for terminal atoms of 0.02 within 2A
Uanis(C1) \\sim Ueq, Uanis(C2) \\sim Ueq, Uanis(N9) \\sim Ueq, Uanis(C3) \\sim
Ueq, Uanis(C6) \\sim Ueq, Uanis(C5) \\sim Ueq, Uanis(C4) \\sim Ueq, Uanis(C7)
\\sim Ueq, Uanis(Cl1) \\sim Ueq: with sigma of 0.01 and sigma for terminal
atoms of 0.02
5. Others
 Fixed Sof: C2(0.08333) H2A(0.08333) H2B(0.08333) C3(0.08333) H3A(0.08333)
 H3B(0.08333) C6(0.08333) H6B(0.08333) H6A(0.08333) C4(0.08333) H4B(0.08333)
 H4A(0.08333) H4C(0.08333) N9(0.08333) C7(0.08333) H7C(0.08333) H7B(0.08333)
 H7A(0.08333) C1(0.08333) H1A(0.08333) H1B(0.08333) H1C(0.08333) C5(0.08333)
 H5B(0.08333) H5A(0.08333) Cl1(0.08333)
6.a Riding coordinates:
 C4(H4B,H4A,H4C), C7(H7C,H7B,H7A), C1(H1A,H1B,H1C)
6.b Secondary CH2 refined with riding coordinates:
 C2(H2A,H2B), C3(H3A,H3B), C6(H6B,H6A), C5(H5B,H5A)
;
_olex2_submission_special_instructions 'No special instructions were received'
_site XU

loop_
_space_group_symop_operation_xyz
'x, y, z'
'-y, x-y, z'
'-x+y, -x, z'
'-x, -y, z+1/2'
'y, -x+y, z+1/2'
'x-y, x, z+1/2'
'y, x, -z'
'x-y, -y, -z'
'-x, -x+y, -z'
'-y, -x, -z+1/2'
'-x+y, y, -z+1/2'
'x, x-y, -z+1/2'
'-x, -y, -z'
'y, -x+y, -z'
'x-y, x, -z'
'x, y, -z-1/2'
'-y, x-y, -z-1/2'
'-x+y, -x, -z-1/2'
'-y, -x, z'
'-x+y, y, z'
'x, x-y, z'
'y, x, z-1/2'
'x-y, -y, z-1/2'
'-x, -x+y, z-1/2'

loop_
_atom_site_label
_atom_site_type_symbol
_atom_site_fract_x
_atom_site_fract_y
_atom_site_fract_z
_atom_site_U_iso_or_equiv
_atom_site_adp_type
_atom_site_occupancy
_atom_site_site_symmetry_order
_atom_site_calc_flag
_atom_site_refinement_flags_posn
_atom_site_refinement_flags_adp
_atom_site_refinement_flags_occupancy
_atom_site_disorder_assembly
_atom_site_disorder_group
Pb1 Pb 0.000000 0.000000 1.000000 0.1013(19) Uani 1 12 d S T P . .
Br1 Br 0.1243(4) 0.2486(8) 1.250000 0.229(8) Uani 1 4 d S T P . .
C2 C 0.394(14) 0.196(12) 1.06(2) 0.28(7) Uani 0.0833 1 d D U P A -1
H2A H 0.390801 0.191606 0.939484 0.331 Uiso 0.0833 1 calc R U P A -1
H2B H 0.300271 0.184941 1.102196 0.331 Uiso 0.0833 1 calc R U P A -1
C3 C 0.559(18) 0.34(2) 1.290(12) 0.28(7) Uani 0.0833 1 d D U P A -1
H3A H 0.470816 0.306983 1.361655 0.331 Uiso 0.0833 1 calc R U P A -1
H3B H 0.626135 0.446429 1.324204 0.331 Uiso 0.0833 1 calc R U P A -1
C6 C 0.457(19) 0.452(16) 1.10(2) 0.28(7) Uani 0.0833 1 d D U P A -1
H6B H 0.354734 0.401115 1.138022 0.331 Uiso 0.0833 1 calc R U P A -1
H6A H 0.455275 0.473117 0.977575 0.331 Uiso 0.0833 1 calc R U P A -1
C4 C 0.63(2) 0.26(2) 1.33(2) 0.28(7) Uani 0.0833 1 d D U P A -1
H4B H 0.644704 0.246279 1.449905 0.415 Uiso 0.0833 1 d R U P A -1
H4A H 0.729303 0.308979 1.276405 0.415 Uiso 0.0833 1 d R U P A -1
H4C H 0.578153 0.157339 1.279635 0.415 Uiso 0.0833 1 d R U P A -1
N9 N 0.513(12) 0.346(10) 1.112(12) 0.28(7) Uani 0.0833 1 d D U P A -1
C7 C 0.54(3) 0.597(19) 1.19(5) 0.27(7) Uani 0.0833 1 d D U P A -1
H7C H 0.587520 0.583426 1.288576 0.412 Uiso 0.0833 1 d R U P A -1
H7B H 0.472900 0.630995 1.228306 0.412 Uiso 0.0833 1 d R U P A -1
H7A H 0.613450 0.670516 1.116156 0.412 Uiso 0.0833 1 d R U P A -1
C1 C 0.40(3) 0.065(10) 1.13(3) 0.28(7) Uani 0.0833 1 d D U P A -1
H1A H 0.324478 -0.022859 1.076015 0.415 Uiso 0.0833 1 d R U P A -1
H1B H 0.395388 0.056841 1.249805 0.415 Uiso 0.0833 1 d R U P A -1
H1C H 0.498138 0.075641 1.093286 0.415 Uiso 0.0833 1 d R U P A -1
C5 C 0.641(14) 0.394(10) 0.998(15) 0.28(7) Uani 0.0833 1 d D U P A -1
H5B H 0.731892 0.443359 1.065716 0.330 Uiso 0.0833 1 calc R U P A -1
H5A H 0.643533 0.466176 0.917621 0.330 Uiso 0.0833 1 calc R U P A -1
Cl1 Cl 0.642(18) 0.256(13) 0.888(15) 0.27(7) Uani 0.0833 1 d D U P A -1

loop_
_atom_site_aniso_label
_atom_site_aniso_U_11
_atom_site_aniso_U_22
_atom_site_aniso_U_33
_atom_site_aniso_U_23
_atom_site_aniso_U_13
_atom_site_aniso_U_12
Pb1 0.108(2) 0.108(2) 0.088(3) 0.000 0.000 0.0541(11)
Br1 0.343(19) 0.099(5) 0.165(7) 0.000 0.000 0.050(2)
C2 0.28(7) 0.28(7) 0.28(7) 0.000(15) 0.000(15) 0.14(4)
C3 0.28(7) 0.28(7) 0.28(7) 0.000(15) -0.001(15) 0.14(4)
C6 0.28(7) 0.28(7) 0.28(7) 0.000(15) 0.000(15) 0.14(4)
C4 0.28(8) 0.28(8) 0.28(8) 0.00(3) 0.00(3) 0.14(4)
N9 0.28(7) 0.28(7) 0.28(7) 0.000(12) 0.000(12) 0.14(3)
C7 0.27(8) 0.28(8) 0.28(8) 0.00(3) 0.00(3) 0.14(4)
C1 0.28(8) 0.28(8) 0.28(8) 0.00(3) 0.00(3) 0.14(4)
C5 0.27(7) 0.28(7) 0.28(7) 0.001(15) 0.000(15) 0.14(4)
Cl1 0.27(7) 0.28(7) 0.28(7) 0.00(3) 0.00(3) 0.14(4)

loop_
_atom_type_symbol
_atom_type_description
_atom_type_scat_dispersion_real
_atom_type_scat_dispersion_imag
_atom_type_scat_source
C C 0.0033 0.0016 'International Tables Vol C Tables 4.2.6.8 and 6.1.1.4'
H H 0.0000 0.0000 'International Tables Vol C Tables 4.2.6.8 and 6.1.1.4'
Br Br -0.2901 2.4595 'International Tables Vol C Tables 4.2.6.8 and 6.1.1.4'
Cl Cl 0.1484 0.1585 'International Tables Vol C Tables 4.2.6.8 and 6.1.1.4'
N N 0.0061 0.0033 'International Tables Vol C Tables 4.2.6.8 and 6.1.1.4'
Pb Pb -3.3944 10.1111 'International Tables Vol C Tables 4.2.6.8 and 6.1.1.4'

loop_
_geom_angle_atom_site_label_1
_geom_angle_atom_site_label_2
_geom_angle_atom_site_label_3
_geom_angle
_geom_angle_site_symmetry_1
_geom_angle_site_symmetry_3
_geom_angle_publ_flag
Br1 Pb1 Br1 180.00(17) . 13_557 ?
Br1 Pb1 Br1 81.29(15) 3 2 ?
Br1 Pb1 Br1 98.71(15) 3 14_557 ?
Br1 Pb1 Br1 98.71(15) 15_557 2 ?
Br1 Pb1 Br1 81.29(15) 13_557 14_557 ?
Br1 Pb1 Br1 81.29(15) 15_557 14_557 ?
Br1 Pb1 Br1 180.0 2 14_557 ?
Br1 Pb1 Br1 98.71(15) . 15_557 ?
Br1 Pb1 Br1 98.71(15) 13_557 3 ?
Br1 Pb1 Br1 98.71(15) . 14_557 ?
Br1 Pb1 Br1 180.0 15_557 3 ?
Br1 Pb1 Br1 81.29(15) 13_557 15_557 ?
Br1 Pb1 Br1 81.29(15) . 2 ?
Br1 Pb1 Br1 98.71(15) 13_557 2 ?
Br1 Pb1 Br1 81.29(15) . 3 ?
Pb1 Br1 Pb1 82.45(19) . 4 ?
H2A C2 H2B 107.1 . . ?
N9 C2 H2A 107.8 . . ?
N9 C2 H2B 107.8 . . ?
N9 C2 C1 118.2(12) . . ?
C1 C2 H2A 107.8 . . ?
C1 C2 H2B 107.8 . . ?
H3A C3 H3B 107.1 . . ?
C4 C3 H3A 107.8 . . ?
C4 C3 H3B 107.8 . . ?
N9 C3 H3A 107.8 . . ?
N9 C3 H3B 107.8 . . ?
N9 C3 C4 118.2(12) . . ?
H6B C6 H6A 107.1 . . ?
N9 C6 H6B 107.8 . . ?
N9 C6 H6A 107.8 . . ?
N9 C6 C7 118.2(12) . . ?
C7 C6 H6B 107.8 . . ?
C7 C6 H6A 107.8 . . ?
C3 C4 H4B 112.8 . . ?
C3 C4 H4A 104.9 . . ?
C3 C4 H4C 110.6 . . ?
H4B C4 H4A 109.5 . . ?
H4B C4 H4C 109.5 . . ?
H4A C4 H4C 109.5 . . ?
C2 N9 C3 109.5(19) . . ?
C2 N9 C6 109.5(18) . . ?
C2 N9 C5 109.4(18) . . ?
C3 N9 C5 109.5(19) . . ?
C6 N9 C3 109.5(18) . . ?
C6 N9 C5 109.4(19) . . ?
C6 C7 H7C 108.0 . . ?
C6 C7 H7B 111.2 . . ?
C6 C7 H7A 109.1 . . ?
H7C C7 H7B 109.5 . . ?
H7C C7 H7A 109.5 . . ?
H7B C7 H7A 109.5 . . ?
C2 C1 H1A 107.7 . . ?
C2 C1 H1B 111.5 . . ?
C2 C1 H1C 109.2 . . ?
H1A C1 H1B 109.5 . . ?
H1A C1 H1C 109.5 . . ?
H1B C1 H1C 109.5 . . ?
N9 C5 H5B 108.5 . . ?
N9 C5 H5A 108.5 . . ?
N9 C5 Cl1 114.9(11) . . ?
H5B C5 H5A 107.5 . . ?
Cl1 C5 H5B 108.5 . . ?
Cl1 C5 H5A 108.5 . . ?

loop_
_geom_bond_atom_site_label_1
_geom_bond_atom_site_label_2
_geom_bond_distance
_geom_bond_site_symmetry_2
_geom_bond_publ_flag
Pb1 Br1 3.025(6) . ?
Pb1 Br1 3.025(6) 15_557 ?
Pb1 Br1 3.025(6) 14_557 ?
Pb1 Br1 3.025(6) 2 ?
Pb1 Br1 3.025(6) 3 ?
Pb1 Br1 3.025(6) 13_557 ?
C2 H2A 0.9900 . ?
C2 H2B 0.9900 . ?
C2 N9 1.500(10) . ?
C2 C1 1.530(10) . ?
C3 H3A 0.9900 . ?
C3 H3B 0.9900 . ?
C3 C4 1.530(10) . ?
C3 N9 1.500(10) . ?
C6 H6B 0.9900 . ?
C6 H6A 0.9900 . ?
C6 N9 1.500(10) . ?
C6 C7 1.530(11) . ?
C4 H4B 0.9801 . ?
C4 H4A 0.9800 . ?
C4 H4C 0.9801 . ?
N9 C5 1.500(10) . ?
C7 H7C 0.9801 . ?
C7 H7B 0.9799 . ?
C7 H7A 0.9799 . ?
C1 H1A 0.9800 . ?
C1 H1B 0.9801 . ?
C1 H1C 0.9802 . ?
C5 H5B 0.9900 . ?
C5 H5A 0.9900 . ?
C5 Cl1 1.700(10) . ?

loop_
_geom_torsion_atom_site_label_1
_geom_torsion_atom_site_label_2
_geom_torsion_atom_site_label_3
_geom_torsion_atom_site_label_4
_geom_torsion
_geom_torsion_site_symmetry_1
_geom_torsion_site_symmetry_2
_geom_torsion_site_symmetry_3
_geom_torsion_site_symmetry_4
_geom_torsion_publ_flag
C2 N9 C5 Cl1 -17(9) . . . . ?
C3 N9 C5 Cl1 103(9) . . . . ?
C6 N9 C5 Cl1 -137(9) . . . . ?
C4 C3 N9 C2 66(17) . . . . ?
C4 C3 N9 C6 -174(16) . . . . ?
C4 C3 N9 C5 -54(17) . . . . ?
C7 C6 N9 C2 161(20) . . . . ?
C7 C6 N9 C3 41(20) . . . . ?
C7 C6 N9 C5 -79(20) . . . . ?
C1 C2 N9 C3 -38(5) . . . . ?
C1 C2 N9 C6 -158(5) . . . . ?
C1 C2 N9 C5 82(5) . . . . ?

loop_
_twin_individual_id
_twin_individual_mass_fraction_refined
1 0.62(4)
2 0.38(4)
